data_4309253
loop_
_publ_author_name
'May C. Copsey'
'Sabrina B. Gallon'
'Sara K. Grocott'
'John C. Jeffery'
'Christopher A. Russell'
'John M. Slattery'

_publ_section_title
;
Synthetic and Structural Studies of Cyclodistib(V)azanes
;
_journal_name_full 'Inorganic Chemistry'
_journal_page_first 5495
_journal_page_last 5500
_journal_paper_doi 10.1021/ic050127v
_journal_volume 44
_journal_year 2005
_chemical_formula_sum 'C52 H50 N4 Sb2'
_chemical_formula_weight 974.46
_chemical_name_systematic
; 
 ? 
;
_space_group_IT_number 14
_symmetry_cell_setting monoclinic
_symmetry_space_group_name_Hall '-P 2ybc'
_symmetry_space_group_name_H-M 'P 1 21/c 1'
_atom_sites_solution_hydrogens geom
_atom_sites_solution_primary direct
_atom_sites_solution_secondary difmap
_audit_creation_method SHELXL-97
_cell_angle_alpha 90.00
_cell_angle_beta 92.874(2)
_cell_angle_gamma 90.00
_cell_formula_units_Z 2
_cell_length_a 11.9894(15)
_cell_length_b 17.422(2)
_cell_length_c 10.3495(13)
_cell_measurement_temperature 173(2)
_cell_volume 2159.1(5)
_computing_structure_refinement 'SHELXL-97 (Sheldrick, 1997)'
_computing_structure_solution 'SHELXS-97 (Sheldrick, 1990)'
_diffrn_ambient_temperature 173(2)
_diffrn_measured_fraction_theta_full 0.988
_diffrn_measured_fraction_theta_max 0.988
_diffrn_radiation_monochromator graphite
_diffrn_radiation_source 'fine-focus sealed tube'
_diffrn_radiation_type MoK\a
_diffrn_radiation_wavelength 0.71073
_diffrn_reflns_av_R_equivalents 0.0262
_diffrn_reflns_av_sigmaI/netI 0.0359
_diffrn_reflns_limit_h_max 15
_diffrn_reflns_limit_h_min -15
_diffrn_reflns_limit_k_max 19
_diffrn_reflns_limit_k_min -22
_diffrn_reflns_limit_l_max 13
_diffrn_reflns_limit_l_min -11
_diffrn_reflns_number 13958
_diffrn_reflns_theta_full 27.61
_diffrn_reflns_theta_max 27.61
_diffrn_reflns_theta_min 1.70
_exptl_absorpt_coefficient_mu 1.292
_exptl_absorpt_correction_T_max 0.88
_exptl_absorpt_correction_T_min 0.94
_exptl_crystal_density_diffrn 1.499
_exptl_crystal_density_method 'not measured'
_exptl_crystal_F_000 984
_exptl_crystal_size_max 0.1
_exptl_crystal_size_mid 0.1
_exptl_crystal_size_min 0.05
_refine_diff_density_max 0.490
_refine_diff_density_min -0.447
_refine_diff_density_rms 0.138
_refine_ls_extinction_method none
_refine_ls_goodness_of_fit_ref 1.044
_refine_ls_hydrogen_treatment mixed
_refine_ls_matrix_type full
_refine_ls_number_parameters 266
_refine_ls_number_reflns 4965
_refine_ls_number_restraints 0
_refine_ls_restrained_S_all 1.044
_refine_ls_R_factor_all 0.0328
_refine_ls_R_factor_gt 0.0209
_refine_ls_shift/su_max 0.002
_refine_ls_shift/su_mean 0.000
_refine_ls_structure_factor_coef Fsqd
_refine_ls_weighting_details 'calc w=1/[\s^2^(Fo^2^)+(0.0331P)^2^+0.0000P] where P=(Fo^2^+2Fc^2^)/3'
_refine_ls_weighting_scheme calc
_refine_ls_wR_factor_gt 0.0475
_refine_ls_wR_factor_ref 0.0645
_reflns_number_gt 3921
_reflns_number_total 4965
_reflns_threshold_expression >2sigma(I)
_cod_data_source_file ic050127vsi20050127_032156_2.cif
_cod_data_source_block daltonm
_cod_database_code 4309253

loop_
_symmetry_equiv_pos_as_xyz
'x, y, z'
'-x, y+1/2, -z+1/2'
'-x, -y, -z'
'x, -y-1/2, z-1/2'

loop_
_atom_site_label
_atom_site_type_symbol
_atom_site_fract_x
_atom_site_fract_y
_atom_site_fract_z
_atom_site_U_iso_or_equiv
_atom_site_adp_type
_atom_site_occupancy
_atom_site_symmetry_multiplicity
_atom_site_calc_flag
_atom_site_refinement_flags
_atom_site_disorder_assembly
_atom_site_disorder_group
Sb1 Sb 0.592068(13) 0.025762(9) 0.112750(15) 0.01687(6) Uani 1 1 d . . .
N1 N 0.72094(18) 0.08566(14) 0.0405(2) 0.0243(5) Uani 1 1 d . . .
N2 N 0.42740(16) 0.02928(12) 0.0682(2) 0.0198(4) Uani 1 1 d . . .
C20 C 0.8315(2) 0.08270(17) 0.1090(3) 0.0280(6) Uani 1 1 d . . .
H20A H 0.8609 0.0296 0.1077 0.034 Uiso 1 1 calc R . .
H20B H 0.8250 0.0982 0.2004 0.034 Uiso 1 1 calc R . .
C21 C 0.9107(2) 0.13618(16) 0.0440(3) 0.0266(6) Uani 1 1 d . . .
C22 C 0.9237(2) 0.21203(19) 0.0819(3) 0.0404(8) Uani 1 1 d . . .
H22 H 0.8842 0.2308 0.1527 0.048 Uiso 1 1 calc R . .
C23 C 0.9937(3) 0.26088(19) 0.0179(4) 0.0493(9) Uani 1 1 d . . .
H23 H 1.0015 0.3128 0.0447 0.059 Uiso 1 1 calc R . .
C24 C 1.0519(3) 0.2343(2) -0.0846(4) 0.0459(9) Uani 1 1 d . . .
H24 H 1.0996 0.2678 -0.1287 0.055 Uiso 1 1 calc R . .
C25 C 1.0403(3) 0.1590(2) -0.1223(3) 0.0437(8) Uani 1 1 d . . .
H25 H 1.0812 0.1401 -0.1919 0.052 Uiso 1 1 calc R . .
C26 C 0.9694(2) 0.11056(18) -0.0592(3) 0.0347(7) Uani 1 1 d . . .
H26 H 0.9609 0.0589 -0.0874 0.042 Uiso 1 1 calc R . .
C1 C 0.5880(2) 0.10458(15) 0.2760(3) 0.0217(6) Uani 1 1 d . . .
C2 C 0.5306(2) 0.08391(17) 0.3841(3) 0.0279(6) Uani 1 1 d . . .
H2 H 0.4963 0.0348 0.3872 0.033 Uiso 1 1 calc R . .
C3 C 0.5227(2) 0.13403(19) 0.4878(3) 0.0353(7) Uani 1 1 d . . .
H3 H 0.4827 0.1194 0.5608 0.042 Uiso 1 1 calc R . .
C4 C 0.5732(3) 0.20523(19) 0.4844(3) 0.0409(8) Uani 1 1 d . . .
H4 H 0.5669 0.2398 0.5547 0.049 Uiso 1 1 calc R . .
C5 C 0.6327(3) 0.22638(18) 0.3796(3) 0.0382(8) Uani 1 1 d . . .
H5 H 0.6690 0.2748 0.3785 0.046 Uiso 1 1 calc R . .
C6 C 0.6392(2) 0.17655(16) 0.2758(3) 0.0281(6) Uani 1 1 d . . .
H6 H 0.6793 0.1917 0.2031 0.034 Uiso 1 1 calc R . .
C7 C 0.6475(2) -0.07371(15) 0.2183(2) 0.0208(5) Uani 1 1 d . . .
C12 C 0.7174(2) -0.06639(16) 0.3291(3) 0.0247(6) Uani 1 1 d . . .
H12 H 0.7407 -0.0169 0.3582 0.030 Uiso 1 1 calc R . .
C11 C 0.7530(2) -0.13120(17) 0.3971(3) 0.0310(7) Uani 1 1 d . . .
H11 H 0.8006 -0.1260 0.4727 0.037 Uiso 1 1 calc R . .
C10 C 0.7196(2) -0.20331(17) 0.3555(3) 0.0333(7) Uani 1 1 d . . .
H10 H 0.7444 -0.2475 0.4024 0.040 Uiso 1 1 calc R . .
C9 C 0.6500(2) -0.21117(17) 0.2453(3) 0.0315(7) Uani 1 1 d . . .
H9 H 0.6271 -0.2607 0.2163 0.038 Uiso 1 1 calc R . .
C8 C 0.6139(2) -0.14627(16) 0.1773(3) 0.0246(6) Uani 1 1 d . . .
H8 H 0.5658 -0.1516 0.1020 0.030 Uiso 1 1 calc R . .
C13 C 0.3433(2) 0.07876(16) 0.1228(2) 0.0224(5) Uani 1 1 d . . .
H13A H 0.2988 0.1026 0.0503 0.027 Uiso 1 1 calc R . .
H13B H 0.3825 0.1206 0.1713 0.027 Uiso 1 1 calc R . .
C14 C 0.2633(2) 0.04056(15) 0.2122(2) 0.0215(6) Uani 1 1 d . . .
C15 C 0.1607(2) 0.07556(17) 0.2310(3) 0.0258(6) Uani 1 1 d . . .
H15 H 0.1419 0.1218 0.1864 0.031 Uiso 1 1 calc R . .
C16 C 0.0859(2) 0.04380(18) 0.3137(3) 0.0318(7) Uani 1 1 d . . .
H16 H 0.0165 0.0684 0.3255 0.038 Uiso 1 1 calc R . .
C17 C 0.1118(2) -0.02347(19) 0.3790(3) 0.0357(7) Uani 1 1 d . . .
H17 H 0.0605 -0.0451 0.4357 0.043 Uiso 1 1 calc R . .
C18 C 0.2131(2) -0.05932(18) 0.3613(3) 0.0334(7) Uani 1 1 d . . .
H18 H 0.2314 -0.1056 0.4060 0.040 Uiso 1 1 calc R . .
C19 C 0.2881(2) -0.02729(17) 0.2779(3) 0.0274(6) Uani 1 1 d . . .
H19 H 0.3573 -0.0522 0.2658 0.033 Uiso 1 1 calc R . .
H1 H 0.729(2) 0.0728(18) -0.029(3) 0.025(9) Uiso 1 1 d . . .

loop_
_atom_site_aniso_label
_atom_site_aniso_U_11
_atom_site_aniso_U_22
_atom_site_aniso_U_33
_atom_site_aniso_U_23
_atom_site_aniso_U_13
_atom_site_aniso_U_12
Sb1 0.01680(9) 0.01805(9) 0.01570(9) -0.00114(7) 0.00030(6) -0.00041(7)
N1 0.0235(12) 0.0298(13) 0.0197(13) -0.0021(10) 0.0025(10) -0.0060(10)
N2 0.0165(10) 0.0254(11) 0.0174(10) -0.0046(9) 0.0005(8) 0.0008(9)
C20 0.0213(13) 0.0324(16) 0.0303(15) 0.0021(13) 0.0010(11) -0.0007(12)
C21 0.0172(12) 0.0315(16) 0.0306(15) 0.0010(12) -0.0016(11) -0.0032(11)
C22 0.0286(15) 0.0396(19) 0.054(2) -0.0129(16) 0.0109(15) -0.0065(14)
C23 0.0408(19) 0.0327(18) 0.075(3) -0.0079(18) 0.0105(19) -0.0123(15)
C24 0.0383(18) 0.048(2) 0.052(2) 0.0088(17) 0.0035(16) -0.0192(16)
C25 0.0404(18) 0.057(2) 0.0348(18) -0.0013(16) 0.0115(15) -0.0127(16)
C26 0.0354(16) 0.0357(17) 0.0333(17) -0.0060(13) 0.0045(13) -0.0068(13)
C1 0.0214(12) 0.0226(14) 0.0208(14) -0.0034(11) -0.0034(10) 0.0037(10)
C2 0.0290(14) 0.0301(15) 0.0247(14) -0.0022(12) 0.0018(11) 0.0018(12)
C3 0.0371(16) 0.0479(19) 0.0210(15) -0.0055(14) 0.0009(13) 0.0105(15)
C4 0.0473(19) 0.0415(19) 0.0328(18) -0.0186(15) -0.0090(15) 0.0122(15)
C5 0.0408(17) 0.0261(16) 0.047(2) -0.0114(14) -0.0084(15) -0.0001(13)
C6 0.0294(14) 0.0247(15) 0.0299(16) -0.0020(12) -0.0019(12) 0.0006(11)
C7 0.0199(12) 0.0215(13) 0.0214(13) 0.0017(11) 0.0048(10) 0.0014(10)
C12 0.0266(13) 0.0238(15) 0.0236(14) -0.0006(11) -0.0008(11) 0.0014(11)
C11 0.0317(15) 0.0364(17) 0.0243(15) 0.0025(13) -0.0053(12) 0.0068(13)
C10 0.0389(17) 0.0299(16) 0.0309(17) 0.0089(13) 0.0000(13) 0.0074(13)
C9 0.0408(17) 0.0214(15) 0.0324(16) 0.0012(12) 0.0021(13) -0.0025(12)
C8 0.0279(14) 0.0263(15) 0.0195(14) 0.0003(11) -0.0001(11) -0.0015(11)
C13 0.0223(13) 0.0248(14) 0.0202(13) -0.0025(11) 0.0019(10) 0.0034(11)
C14 0.0196(12) 0.0287(15) 0.0163(13) -0.0044(10) 0.0017(10) 0.0001(10)
C15 0.0232(13) 0.0306(15) 0.0236(14) -0.0043(12) 0.0007(11) 0.0035(11)
C16 0.0207(13) 0.0445(19) 0.0307(16) -0.0093(13) 0.0057(12) 0.0030(12)
C17 0.0332(15) 0.0475(19) 0.0274(16) -0.0037(15) 0.0101(12) -0.0078(15)
C18 0.0376(16) 0.0357(17) 0.0273(16) 0.0034(13) 0.0063(13) -0.0036(13)
C19 0.0244(13) 0.0318(15) 0.0262(14) -0.0015(13) 0.0029(11) 0.0038(12)

loop_
_atom_type_symbol
_atom_type_description
_atom_type_scat_dispersion_real
_atom_type_scat_dispersion_imag
_atom_type_scat_source
C C 0.0033 0.0016 'International Tables Vol C Tables 4.2.6.8 and 6.1.1.4'
H H 0.0000 0.0000 'International Tables Vol C Tables 4.2.6.8 and 6.1.1.4'
N N 0.0061 0.0033 'International Tables Vol C Tables 4.2.6.8 and 6.1.1.4'
Sb Sb -0.5866 1.5461 'International Tables Vol C Tables 4.2.6.8 and 6.1.1.4'

loop_
_geom_angle_atom_site_label_1
_geom_angle_atom_site_label_2
_geom_angle_atom_site_label_3
_geom_angle
_geom_angle_site_symmetry_1
_geom_angle_site_symmetry_3
_geom_angle_publ_flag
N2 Sb1 N1 130.99(9) . . ?
N2 Sb1 N2 75.28(9) . 3_655 ?
N1 Sb1 N2 87.65(9) . 3_655 ?
N2 Sb1 C7 114.80(9) . . ?
N1 Sb1 C7 112.39(9) . . ?
N2 Sb1 C7 95.92(9) 3_655 . ?
N2 Sb1 C1 95.66(9) . . ?
N1 Sb1 C1 90.50(10) . . ?
N2 Sb1 C1 165.96(9) 3_655 . ?
C7 Sb1 C1 97.65(10) . . ?
N2 Sb1 Sb1 38.73(6) . 3_655 ?
N1 Sb1 Sb1 112.17(7) . 3_655 ?
N2 Sb1 Sb1 36.55(5) 3_655 3_655 ?
C7 Sb1 Sb1 108.97(7) . 3_655 ?
C1 Sb1 Sb1 133.50(6) . 3_655 ?
C20 N1 Sb1 119.10(18) . . ?
C13 N2 Sb1 128.28(16) . . ?
C13 N2 Sb1 124.35(15) . 3_655 ?
Sb1 N2 Sb1 104.72(9) . 3_655 ?
N1 C20 C21 109.5(2) . . ?
C26 C21 C22 118.2(3) . . ?
C26 C21 C20 120.0(3) . . ?
C22 C21 C20 121.8(3) . . ?
C21 C22 C23 120.8(3) . . ?
C24 C23 C22 120.2(3) . . ?
C25 C24 C23 119.4(3) . . ?
C24 C25 C26 120.3(3) . . ?
C21 C26 C25 121.1(3) . . ?
C2 C1 C6 118.0(3) . . ?
C2 C1 Sb1 119.47(19) . . ?
C6 C1 Sb1 122.5(2) . . ?
C1 C2 C3 120.9(3) . . ?
C4 C3 C2 119.8(3) . . ?
C5 C4 C3 120.3(3) . . ?
C4 C5 C6 119.6(3) . . ?
C5 C6 C1 121.3(3) . . ?
C8 C7 C12 119.3(2) . . ?
C8 C7 Sb1 120.30(19) . . ?
C12 C7 Sb1 120.39(19) . . ?
C11 C12 C7 120.0(3) . . ?
C10 C11 C12 120.4(3) . . ?
C11 C10 C9 120.0(3) . . ?
C10 C9 C8 119.7(3) . . ?
C7 C8 C9 120.5(3) . . ?
N2 C13 C14 116.5(2) . . ?
C19 C14 C15 118.2(2) . . ?
C19 C14 C13 123.0(2) . . ?
C15 C14 C13 118.8(2) . . ?
C16 C15 C14 120.9(3) . . ?
C17 C16 C15 120.3(3) . . ?
C16 C17 C18 119.7(3) . . ?
C17 C18 C19 119.9(3) . . ?
C14 C19 C18 121.0(3) . . ?

loop_
_geom_bond_atom_site_label_1
_geom_bond_atom_site_label_2
_geom_bond_distance
_geom_bond_site_symmetry_2
_geom_bond_publ_flag
Sb1 N2 2.0057(19) . ?
Sb1 N1 2.038(2) . ?
Sb1 N2 2.107(2) 3_655 ?
Sb1 C7 2.137(3) . ?
Sb1 C1 2.180(3) . ?
Sb1 Sb1 3.2573(4) 3_655 ?
N1 C20 1.473(3) . ?
N2 C13 1.461(3) . ?
N2 Sb1 2.107(2) 3_655 ?
C20 C21 1.512(4) . ?
C21 C26 1.383(4) . ?
C21 C22 1.385(4) . ?
C22 C23 1.387(4) . ?
C23 C24 1.379(5) . ?
C24 C25 1.375(5) . ?
C25 C26 1.385(4) . ?
C1 C2 1.390(4) . ?
C1 C6 1.396(4) . ?
C2 C3 1.390(4) . ?
C3 C4 1.381(5) . ?
C4 C5 1.378(5) . ?
C5 C6 1.387(4) . ?
C7 C8 1.387(4) . ?
C7 C12 1.392(4) . ?
C12 C11 1.386(4) . ?
C11 C10 1.381(4) . ?
C10 C9 1.386(4) . ?
C9 C8 1.390(4) . ?
C13 C14 1.520(4) . ?
C14 C19 1.389(4) . ?
C14 C15 1.394(3) . ?
C15 C16 1.386(4) . ?
C16 C17 1.380(4) . ?
C17 C18 1.386(4) . ?
C18 C19 1.394(4) . ?
